data_4515392
loop_
_publ_author_name
'Chen, Deng-Gao'
'Lin, Tzu-Chieh'
'Chen, Chi-Lin'
'Chen, Yi-Ting'
'Chen, Yi-An'
'Lee, Gene-Hsiang'
'Chou, Pi-Tai'
'Liao, Chia-Wei'
'Chiu, Po-Chen'
'Chang, Chih-Hao'
'Lien, Yi-Jyun'
'Chi, Yun'

_publ_section_title
;
 Optically Triggered Planarization of Boryl-Substituted Phenoxazine:
 Another Horizon of TADF Molecules and High-Performance OLEDs.
;
_journal_issue 15
_journal_name_full 'ACS applied materials &amp; interfaces'
_journal_page_first 12886
_journal_page_last 12896
_journal_paper_doi 10.1021/acsami.8b00053
_journal_volume 10
_journal_year 2018
_chemical_formula_sum 'C30 H30 B N O'
_chemical_formula_weight 431.36
_space_group_crystal_system monoclinic
_space_group_IT_number 14
_space_group_name_Hall '-P 2ybc'
_space_group_name_H-M_alt 'P 1 21/c 1'
_atom_sites_solution_hydrogens geom
_audit_creation_method SHELXL-2014/7
_cell_angle_alpha 90
_cell_angle_beta 97.7152(9)
_cell_angle_gamma 90
_cell_formula_units_Z 4
_cell_length_a 10.2045(2)
_cell_length_b 12.3485(3)
_cell_length_c 19.2800(4)
_cell_measurement_reflns_used 9839
_cell_measurement_temperature 200(2)
_cell_measurement_theta_max 70.15
_cell_measurement_theta_min 4.26
_cell_volume 2407.49(9)
_computing_cell_refinement 'Bruker SAINT'
_computing_data_collection 'Bruker APEX3'
_computing_data_reduction 'Bruker SAINT'
_computing_molecular_graphics 'Bruker SHELXTL'
_computing_publication_material 'Bruker SHELXTL'
_computing_structure_refinement 'SHELXL-2014/7 (Sheldrick, 2014)'
_computing_structure_solution 'SHELXS-97 (Sheldrick 2008)'
_diffrn_ambient_temperature 200(2)
_diffrn_measured_fraction_theta_full 0.998
_diffrn_measured_fraction_theta_max 0.997
_diffrn_measurement_device_type 'Bruker D8 VENTURE'
_diffrn_measurement_method '\f and \w scans'
_diffrn_radiation_type CuK\a
_diffrn_radiation_wavelength 1.54178
_diffrn_reflns_av_R_equivalents 0.0233
_diffrn_reflns_av_unetI/netI 0.0274
_diffrn_reflns_Laue_measured_fraction_full 0.998
_diffrn_reflns_Laue_measured_fraction_max 0.997
_diffrn_reflns_limit_h_max 12
_diffrn_reflns_limit_h_min -10
_diffrn_reflns_limit_k_max 15
_diffrn_reflns_limit_k_min -14
_diffrn_reflns_limit_l_max 23
_diffrn_reflns_limit_l_min -23
_diffrn_reflns_number 10085
_diffrn_reflns_point_group_measured_fraction_full 0.998
_diffrn_reflns_point_group_measured_fraction_max 0.997
_diffrn_reflns_theta_full 67.679
_diffrn_reflns_theta_max 69.998
_diffrn_reflns_theta_min 4.263
_exptl_absorpt_coefficient_mu 0.538
_exptl_absorpt_correction_T_max 0.7533
_exptl_absorpt_correction_T_min 0.6703
_exptl_absorpt_correction_type multi-scan
_exptl_absorpt_process_details 'SADABS (Bruker, 2016)'
_exptl_crystal_colour colourless
_exptl_crystal_density_diffrn 1.190
_exptl_crystal_description block
_exptl_crystal_F_000 920
_exptl_crystal_size_max 0.209
_exptl_crystal_size_mid 0.170
_exptl_crystal_size_min 0.147
_refine_diff_density_max 0.269
_refine_diff_density_min -0.221
_refine_diff_density_rms 0.046
_refine_ls_extinction_method none
_refine_ls_goodness_of_fit_ref 1.029
_refine_ls_hydrogen_treatment constr
_refine_ls_matrix_type full
_refine_ls_number_parameters 304
_refine_ls_number_reflns 4550
_refine_ls_number_restraints 0
_refine_ls_restrained_S_all 1.029
_refine_ls_R_factor_all 0.0582
_refine_ls_R_factor_gt 0.0486
_refine_ls_shift/su_max 0.000
_refine_ls_shift/su_mean 0.000
_refine_ls_structure_factor_coef Fsqd
_refine_ls_weighting_details 'w=1/[\s^2^(Fo^2^)+(0.0697P)^2^+0.8261P] where P=(Fo^2^+2Fc^2^)/3'
_refine_ls_weighting_scheme calc
_refine_ls_wR_factor_gt 0.1237
_refine_ls_wR_factor_ref 0.1310
_reflns_Friedel_coverage 0.000
_reflns_number_gt 3823
_reflns_number_total 4550
_reflns_threshold_expression 'I > 2\s(I)'
_cod_data_source_file am8b00053_si_002.cif
_cod_data_source_block ic17931
_cod_original_sg_symbol_H-M 'P 21/c'
_cod_database_code 4515392
_shelx_shelxl_version_number 2014/7
_shelx_space_group_comment
; 
The symmetry employed for this shelxl refinement is uniquely defined 
by the following loop, which should always be used as a source of 
symmetry information in preference to the above space-group names. 
They are only intended as comments. 
;
_shelx_estimated_absorpt_t_min 0.896
_shelx_estimated_absorpt_t_max 0.925

loop_
_space_group_symop_operation_xyz
'x, y, z'
'-x, y+1/2, -z+1/2'
'-x, -y, -z'
'x, -y-1/2, z-1/2'

loop_
_atom_site_label
_atom_site_type_symbol
_atom_site_fract_x
_atom_site_fract_y
_atom_site_fract_z
_atom_site_U_iso_or_equiv
_atom_site_adp_type
_atom_site_occupancy
_atom_site_site_symmetry_order
_atom_site_calc_flag
_atom_site_refinement_flags_posn
_atom_site_refinement_flags_adp
B1 B 0.35856(16) 0.14388(12) 0.19926(9) 0.0227(3) Uani 1 1 d . .
N1 N 0.49185(12) 0.17543(10) 0.19249(6) 0.0240(3) Uani 1 1 d . .
O1 O 0.70850(12) 0.11964(11) 0.12731(6) 0.0408(3) Uani 1 1 d . .
C1 C 0.61065(14) 0.13894(12) 0.23442(8) 0.0263(3) Uani 1 1 d . .
C2 C 0.62711(17) 0.12864(15) 0.30681(9) 0.0374(4) Uani 1 1 d . .
H2 H 0.5564 0.1463 0.3322 0.045 Uiso 1 1 calc R U
C3 C 0.74673(19) 0.09255(18) 0.34230(11) 0.0503(5) Uani 1 1 d . .
H3 H 0.7563 0.0845 0.3917 0.060 Uiso 1 1 calc R U
C4 C 0.85157(18) 0.06833(17) 0.30697(12) 0.0506(5) Uani 1 1 d . .
H4 H 0.9332 0.0449 0.3320 0.061 Uiso 1 1 calc R U
C5 C 0.83749(17) 0.07819(15) 0.23509(11) 0.0436(4) Uani 1 1 d . .
H5 H 0.9092 0.0615 0.2102 0.052 Uiso 1 1 calc R U
C6 C 0.71798(16) 0.11257(13) 0.19970(9) 0.0320(4) Uani 1 1 d . .
C7 C 0.62663(16) 0.20177(14) 0.09896(8) 0.0324(4) Uani 1 1 d . .
C8 C 0.65191(19) 0.24999(17) 0.03732(9) 0.0439(5) Uani 1 1 d . .
H8 H 0.7243 0.2266 0.0148 0.053 Uiso 1 1 calc R U
C9 C 0.5708(2) 0.33244(18) 0.00897(9) 0.0495(5) Uani 1 1 d . .
H9 H 0.5845 0.3636 -0.0345 0.059 Uiso 1 1 calc R U
C10 C 0.46979(19) 0.36992(16) 0.04339(10) 0.0448(5) Uani 1 1 d . .
H10 H 0.4168 0.4290 0.0246 0.054 Uiso 1 1 calc R U
C11 C 0.44521(16) 0.32163(13) 0.10543(8) 0.0325(4) Uani 1 1 d . .
H11 H 0.3770 0.3488 0.1296 0.039 Uiso 1 1 calc R U
C12 C 0.52036(14) 0.23369(12) 0.13200(7) 0.0263(3) Uani 1 1 d . .
C13 C 0.31528(13) 0.11056(12) 0.27217(7) 0.0233(3) Uani 1 1 d . .
C14 C 0.26733(14) 0.00584(12) 0.28332(8) 0.0253(3) Uani 1 1 d . .
C15 C 0.21594(15) -0.01811(13) 0.34475(8) 0.0310(3) Uani 1 1 d . .
H15 H 0.1860 -0.0896 0.3519 0.037 Uiso 1 1 calc R U
C16 C 0.20711(14) 0.05958(15) 0.39596(8) 0.0320(4) Uani 1 1 d . .
C17 C 0.25539(15) 0.16178(14) 0.38549(8) 0.0319(4) Uani 1 1 d . .
H17 H 0.2511 0.2155 0.4204 0.038 Uiso 1 1 calc R U
C18 C 0.31027(15) 0.18873(13) 0.32543(8) 0.0283(3) Uani 1 1 d . .
C19 C 0.27247(19) -0.08295(13) 0.23017(9) 0.0385(4) Uani 1 1 d . .
H19A H 0.2268 -0.1472 0.2447 0.058 Uiso 1 1 calc R U
H19B H 0.3649 -0.1011 0.2268 0.058 Uiso 1 1 calc R U
H19C H 0.2291 -0.0583 0.1845 0.058 Uiso 1 1 calc R U
C20 C 0.14221(19) 0.03315(19) 0.45987(10) 0.0482(5) Uani 1 1 d . .
H20A H 0.0460 0.0318 0.4471 0.072 Uiso 1 1 calc R U
H20B H 0.1659 0.0884 0.4959 0.072 Uiso 1 1 calc R U
H20C H 0.1726 -0.0379 0.4781 0.072 Uiso 1 1 calc R U
C21 C 0.3608(2) 0.30311(14) 0.31999(10) 0.0435(4) Uani 1 1 d . .
H21A H 0.2872 0.3542 0.3195 0.065 Uiso 1 1 calc R U
H21B H 0.4005 0.3108 0.2767 0.065 Uiso 1 1 calc R U
H21C H 0.4276 0.3185 0.3602 0.065 Uiso 1 1 calc R U
C22 C 0.25452(14) 0.14277(12) 0.12990(8) 0.0265(3) Uani 1 1 d . .
C23 C 0.13565(16) 0.20295(14) 0.12330(10) 0.0362(4) Uani 1 1 d . .
C24 C 0.05224(18) 0.20301(17) 0.06006(11) 0.0497(5) Uani 1 1 d . .
H24 H -0.0264 0.2450 0.0563 0.060 Uiso 1 1 calc R U
C25 C 0.0788(2) 0.14462(19) 0.00241(11) 0.0533(6) Uani 1 1 d . .
C26 C 0.1920(2) 0.08151(17) 0.01004(9) 0.0461(5) Uani 1 1 d . .
H26 H 0.2109 0.0386 -0.0283 0.055 Uiso 1 1 calc R U
C27 C 0.27925(16) 0.07901(14) 0.07229(8) 0.0330(4) Uani 1 1 d . .
C28 C 0.09841(19) 0.27126(17) 0.18209(12) 0.0519(5) Uani 1 1 d . .
H28A H 0.0111 0.3035 0.1681 0.078 Uiso 1 1 calc R U
H28B H 0.1640 0.3289 0.1929 0.078 Uiso 1 1 calc R U
H28C H 0.0958 0.2260 0.2236 0.078 Uiso 1 1 calc R U
C29 C -0.0121(3) 0.1480(3) -0.06643(13) 0.0825(10) Uani 1 1 d . .
H29A H 0.0112 0.2100 -0.0941 0.124 Uiso 1 1 calc R U
H29B H -0.1039 0.1553 -0.0573 0.124 Uiso 1 1 calc R U
H29C H -0.0024 0.0810 -0.0925 0.124 Uiso 1 1 calc R U
C30 C 0.39718(19) 0.00480(16) 0.07503(10) 0.0447(5) Uani 1 1 d . .
H30A H 0.4614 0.0357 0.0471 0.067 Uiso 1 1 calc R U
H30B H 0.3684 -0.0662 0.0561 0.067 Uiso 1 1 calc R U
H30C H 0.4384 -0.0033 0.1237 0.067 Uiso 1 1 calc R U

loop_
_atom_site_aniso_label
_atom_site_aniso_U_11
_atom_site_aniso_U_22
_atom_site_aniso_U_33
_atom_site_aniso_U_23
_atom_site_aniso_U_13
_atom_site_aniso_U_12
B1 0.0240(8) 0.0186(7) 0.0259(8) 0.0005(6) 0.0056(6) 0.0011(6)
N1 0.0227(6) 0.0265(6) 0.0230(6) 0.0026(5) 0.0039(5) 0.0002(5)
O1 0.0332(6) 0.0500(7) 0.0414(7) -0.0105(6) 0.0129(5) 0.0049(5)
C1 0.0227(7) 0.0235(7) 0.0321(8) 0.0027(6) 0.0013(6) -0.0013(5)
C2 0.0292(8) 0.0491(10) 0.0331(9) 0.0100(7) 0.0011(7) 0.0000(7)
C3 0.0377(10) 0.0672(13) 0.0426(11) 0.0173(9) -0.0070(8) -0.0006(9)
C4 0.0299(9) 0.0529(12) 0.0643(13) 0.0118(10) -0.0108(9) 0.0057(8)
C5 0.0248(8) 0.0395(10) 0.0658(13) -0.0052(9) 0.0036(8) 0.0043(7)
C6 0.0268(8) 0.0286(8) 0.0408(9) -0.0034(7) 0.0055(7) -0.0003(6)
C7 0.0294(8) 0.0392(9) 0.0294(8) -0.0060(7) 0.0063(6) -0.0085(7)
C8 0.0411(10) 0.0636(12) 0.0299(9) -0.0115(8) 0.0151(7) -0.0223(9)
C9 0.0559(12) 0.0665(13) 0.0255(8) 0.0094(8) 0.0035(8) -0.0290(10)
C10 0.0453(10) 0.0480(10) 0.0379(10) 0.0169(8) -0.0060(8) -0.0146(8)
C11 0.0314(8) 0.0331(8) 0.0320(8) 0.0063(6) 0.0010(6) -0.0073(6)
C12 0.0258(7) 0.0313(8) 0.0217(7) -0.0001(6) 0.0035(6) -0.0080(6)
C13 0.0187(6) 0.0281(7) 0.0234(7) 0.0020(6) 0.0038(5) 0.0009(5)
C14 0.0209(7) 0.0272(7) 0.0274(7) 0.0032(6) 0.0018(5) 0.0006(6)
C15 0.0232(7) 0.0359(8) 0.0334(8) 0.0104(6) 0.0026(6) -0.0039(6)
C16 0.0207(7) 0.0512(10) 0.0243(7) 0.0075(7) 0.0044(6) 0.0025(7)
C17 0.0267(7) 0.0435(9) 0.0261(8) -0.0064(7) 0.0049(6) 0.0040(7)
C18 0.0252(7) 0.0296(8) 0.0306(8) -0.0018(6) 0.0053(6) -0.0008(6)
C19 0.0514(10) 0.0252(8) 0.0395(9) 0.0009(7) 0.0083(8) -0.0018(7)
C20 0.0371(9) 0.0772(14) 0.0326(9) 0.0126(9) 0.0125(7) 0.0000(9)
C21 0.0533(11) 0.0315(9) 0.0472(10) -0.0102(8) 0.0123(9) -0.0068(8)
C22 0.0234(7) 0.0283(7) 0.0280(7) 0.0059(6) 0.0041(6) -0.0052(6)
C23 0.0240(8) 0.0351(9) 0.0486(10) 0.0125(7) 0.0014(7) -0.0029(6)
C24 0.0295(9) 0.0536(12) 0.0614(13) 0.0255(10) -0.0107(8) -0.0069(8)
C25 0.0435(11) 0.0682(14) 0.0425(11) 0.0241(10) -0.0151(9) -0.0270(10)
C26 0.0516(11) 0.0572(12) 0.0282(9) 0.0032(8) 0.0004(8) -0.0269(9)
C27 0.0329(8) 0.0389(9) 0.0273(8) 0.0030(7) 0.0044(6) -0.0118(7)
C28 0.0314(9) 0.0469(11) 0.0778(15) 0.0001(10) 0.0080(9) 0.0142(8)
C29 0.0676(16) 0.112(2) 0.0572(15) 0.0358(15) -0.0314(12) -0.0411(16)
C30 0.0468(10) 0.0506(11) 0.0391(10) -0.0169(8) 0.0146(8) -0.0044(8)

loop_
_atom_type_symbol
_atom_type_description
_atom_type_scat_dispersion_real
_atom_type_scat_dispersion_imag
_atom_type_scat_source
C C 0.0181 0.0091 'International Tables Vol C Tables 4.2.6.8 and 6.1.1.4'
H H 0.0000 0.0000 'International Tables Vol C Tables 4.2.6.8 and 6.1.1.4'
B B 0.0090 0.0039 'International Tables Vol C Tables 4.2.6.8 and 6.1.1.4'
N N 0.0311 0.0180 'International Tables Vol C Tables 4.2.6.8 and 6.1.1.4'
O O 0.0492 0.0322 'International Tables Vol C Tables 4.2.6.8 and 6.1.1.4'

loop_
_geom_angle_atom_site_label_1
_geom_angle_atom_site_label_2
_geom_angle_atom_site_label_3
_geom_angle
N1 B1 C13 122.08(13)
N1 B1 C22 117.29(13)
C13 B1 C22 120.63(12)
C12 N1 C1 111.55(11)
C12 N1 B1 120.52(12)
C1 N1 B1 126.96(12)
C7 O1 C6 113.66(12)
C2 C1 C6 117.61(15)
C2 C1 N1 124.98(14)
C6 C1 N1 117.41(14)
C1 C2 C3 120.24(17)
C1 C2 H2 119.9
C3 C2 H2 119.9
C4 C3 C2 121.04(18)
C4 C3 H3 119.5
C2 C3 H3 119.5
C3 C4 C5 119.68(17)
C3 C4 H4 120.2
C5 C4 H4 120.2
C4 C5 C6 119.29(17)
C4 C5 H5 120.4
C6 C5 H5 120.4
C5 C6 O1 116.96(15)
C5 C6 C1 122.13(16)
O1 C6 C1 120.91(15)
O1 C7 C8 118.93(15)
O1 C7 C12 119.76(14)
C8 C7 C12 121.30(17)
C9 C8 C7 119.14(17)
C9 C8 H8 120.4
C7 C8 H8 120.4
C8 C9 C10 120.35(16)
C8 C9 H9 119.8
C10 C9 H9 119.8
C9 C10 C11 120.23(18)
C9 C10 H10 119.9
C11 C10 H10 119.9
C12 C11 C10 119.95(17)
C12 C11 H11 120.0
C10 C11 H11 120.0
C7 C12 C11 118.72(14)
C7 C12 N1 119.20(14)
C11 C12 N1 122.07(14)
C14 C13 C18 117.91(13)
C14 C13 B1 121.19(13)
C18 C13 B1 120.56(13)
C15 C14 C13 120.24(14)
C15 C14 C19 118.45(14)
C13 C14 C19 121.30(13)
C16 C15 C14 121.80(15)
C16 C15 H15 119.1
C14 C15 H15 119.1
C17 C16 C15 118.01(14)
C17 C16 C20 121.41(16)
C15 C16 C20 120.55(17)
C16 C17 C18 122.12(15)
C16 C17 H17 118.9
C18 C17 H17 118.9
C17 C18 C13 119.87(14)
C17 C18 C21 117.38(15)
C13 C18 C21 122.74(14)
C14 C19 H19A 109.5
C14 C19 H19B 109.5
H19A C19 H19B 109.5
C14 C19 H19C 109.5
H19A C19 H19C 109.5
H19B C19 H19C 109.5
C16 C20 H20A 109.5
C16 C20 H20B 109.5
H20A C20 H20B 109.5
C16 C20 H20C 109.5
H20A C20 H20C 109.5
H20B C20 H20C 109.5
C18 C21 H21A 109.5
C18 C21 H21B 109.5
H21A C21 H21B 109.5
C18 C21 H21C 109.5
H21A C21 H21C 109.5
H21B C21 H21C 109.5
C27 C22 C23 117.67(15)
C27 C22 B1 119.75(14)
C23 C22 B1 122.58(14)
C24 C23 C22 119.74(18)
C24 C23 C28 118.33(17)
C22 C23 C28 121.88(16)
C25 C24 C23 122.82(19)
C25 C24 H24 118.6
C23 C24 H24 118.6
C24 C25 C26 117.33(17)
C24 C25 C29 121.8(2)
C26 C25 C29 120.9(2)
C25 C26 C27 122.04(19)
C25 C26 H26 119.0
C27 C26 H26 119.0
C26 C27 C22 120.25(17)
C26 C27 C30 117.22(17)
C22 C27 C30 122.53(15)
C23 C28 H28A 109.5
C23 C28 H28B 109.5
H28A C28 H28B 109.5
C23 C28 H28C 109.5
H28A C28 H28C 109.5
H28B C28 H28C 109.5
C25 C29 H29A 109.5
C25 C29 H29B 109.5
H29A C29 H29B 109.5
C25 C29 H29C 109.5
H29A C29 H29C 109.5
H29B C29 H29C 109.5
C27 C30 H30A 109.5
C27 C30 H30B 109.5
H30A C30 H30B 109.5
C27 C30 H30C 109.5
H30A C30 H30C 109.5
H30B C30 H30C 109.5

loop_
_geom_bond_atom_site_label_1
_geom_bond_atom_site_label_2
_geom_bond_distance
B1 N1 1.438(2)
B1 C13 1.583(2)
B1 C22 1.592(2)
N1 C12 1.4330(18)
N1 C1 1.4364(19)
O1 C7 1.379(2)
O1 C6 1.389(2)
C1 C2 1.389(2)
C1 C6 1.397(2)
C2 C3 1.390(2)
C2 H2 0.9500
C3 C4 1.376(3)
C3 H3 0.9500
C4 C5 1.379(3)
C4 H4 0.9500
C5 C6 1.382(2)
C5 H5 0.9500
C7 C8 1.384(2)
C7 C12 1.387(2)
C8 C9 1.378(3)
C8 H8 0.9500
C9 C10 1.378(3)
C9 H9 0.9500
C10 C11 1.389(2)
C10 H10 0.9500
C11 C12 1.387(2)
C11 H11 0.9500
C13 C14 1.409(2)
C13 C18 1.415(2)
C14 C15 1.390(2)
C14 C19 1.506(2)
C15 C16 1.388(2)
C15 H15 0.9500
C16 C17 1.379(3)
C16 C20 1.511(2)
C17 C18 1.393(2)
C17 H17 0.9500
C18 C21 1.512(2)
C19 H19A 0.9800
C19 H19B 0.9800
C19 H19C 0.9800
C20 H20A 0.9800
C20 H20B 0.9800
C20 H20C 0.9800
C21 H21A 0.9800
C21 H21B 0.9800
C21 H21C 0.9800
C22 C27 1.412(2)
C22 C23 1.414(2)
C23 C24 1.390(3)
C23 C28 1.502(3)
C24 C25 1.382(3)
C24 H24 0.9500
C25 C26 1.385(3)
C25 C29 1.515(3)
C26 C27 1.395(2)
C26 H26 0.9500
C27 C30 1.508(3)
C28 H28A 0.9800
C28 H28B 0.9800
C28 H28C 0.9800
C29 H29A 0.9800
C29 H29B 0.9800
C29 H29C 0.9800
C30 H30A 0.9800
C30 H30B 0.9800
C30 H30C 0.9800
